data_2014195
loop_
_publ_author_name
'Lyakhov, Alexander S.'
'Gaponik, Pavel N.'
'Degtyarik, Michail M.'
'Ivashkevich, Ludmila S.'

_publ_section_title Hexa-\m~2~-chloro-\m~4~-oxo-tetrakis[(2-ethyltetrazole-\k<i>N</i>^4^)copper(II)]
_journal_issue 8
_journal_name_full 'Acta Crystallographica Section C'
_journal_page_first m399
_journal_page_last m401
_journal_paper_doi 10.1107/S0108270104014921
_journal_volume 60
_journal_year 2004
_chemical_formula_iupac '[Cu4 Cl6 O (C3 H6 N4)4]'
_chemical_formula_moiety 'C12 H24 Cl6 Cu4 N16 O'
_chemical_formula_sum 'C12 H24 Cl6 Cu4 N16 O'
_chemical_formula_weight 875.37
_chemical_name_systematic
;
Hexa-\m~2~-chloro-\m~4~-oxo-tetrakis[(2-ethyltetrazole-kN^4^)copper(II)]
;
_space_group_IT_number 88
_symmetry_cell_setting tetragonal
_symmetry_space_group_name_Hall '-I 4ad'
_symmetry_space_group_name_H-M 'I 41/a :2'
_atom_sites_solution_hydrogens geom
_atom_sites_solution_primary direct
_atom_sites_solution_secondary difmap
_audit_creation_method SHELXL97
_cell_angle_alpha 90.00
_cell_angle_beta 90.00
_cell_angle_gamma 90.00
_cell_formula_units_Z 4
_cell_length_a 16.069(2)
_cell_length_b 16.069(2)
_cell_length_c 11.836(4)
_cell_measurement_reflns_used 25
_cell_measurement_temperature 293(2)
_cell_measurement_theta_max 21.4
_cell_measurement_theta_min 18.1
_cell_volume 3056.2(12)
_computing_cell_refinement 'R3m Software'
_computing_data_collection 'R3m Software (Nicolet, 1980)'
_computing_data_reduction 'R3m Software'
_computing_molecular_graphics 'ORTEP-3 for Windows (Farrugia, 1997)'
_computing_publication_material SHELXL97
_computing_structure_refinement 'SHELXL97 (Sheldrick, 1997)'
_computing_structure_solution 'SIR97 (Altomare et al., 1999)'
_diffrn_ambient_temperature 293(2)
_diffrn_measured_fraction_theta_full 1.000
_diffrn_measured_fraction_theta_max 1.000
_diffrn_measurement_device_type 'Nicolet R3m four-circle'
_diffrn_measurement_method \w/2\q
_diffrn_radiation_monochromator graphite
_diffrn_radiation_source 'fine-focus sealed tube'
_diffrn_radiation_type MoK\a
_diffrn_radiation_wavelength 0.71073
_diffrn_reflns_av_R_equivalents 0.0250
_diffrn_reflns_av_sigmaI/netI 0.0276
_diffrn_reflns_limit_h_max 22
_diffrn_reflns_limit_h_min 0
_diffrn_reflns_limit_k_max 22
_diffrn_reflns_limit_k_min 0
_diffrn_reflns_limit_l_max 16
_diffrn_reflns_limit_l_min -1
_diffrn_reflns_number 2607
_diffrn_reflns_theta_full 30.04
_diffrn_reflns_theta_max 30.04
_diffrn_reflns_theta_min 2.14
_diffrn_standards_decay_% none
_diffrn_standards_interval_count 100
_diffrn_standards_number 3
_exptl_absorpt_coefficient_mu 3.310
_exptl_absorpt_correction_T_max 0.312
_exptl_absorpt_correction_T_min 0.281
_exptl_absorpt_correction_type multi-scan
_exptl_absorpt_process_details '(Blessing, 1995)'
_exptl_crystal_colour 'dark brown'
_exptl_crystal_density_diffrn 1.902
_exptl_crystal_density_meas ?
_exptl_crystal_density_method 'not measured'
_exptl_crystal_description prism
_exptl_crystal_F_000 1736
_exptl_crystal_size_max 0.40
_exptl_crystal_size_mid 0.38
_exptl_crystal_size_min 0.35
_refine_diff_density_max 0.640
_refine_diff_density_min -0.549
_refine_ls_extinction_method none
_refine_ls_goodness_of_fit_ref 1.053
_refine_ls_hydrogen_treatment constr
_refine_ls_matrix_type full
_refine_ls_number_parameters 90
_refine_ls_number_reflns 2243
_refine_ls_number_restraints 0
_refine_ls_restrained_S_all 1.053
_refine_ls_R_factor_all 0.0403
_refine_ls_R_factor_gt 0.0337
_refine_ls_shift/su_max 0.001
_refine_ls_shift/su_mean 0.000
_refine_ls_structure_factor_coef Fsqd
_refine_ls_weighting_details 'calc w = 1/[\s^2^(Fo^2^)+(0.048P)^2^+3.5779P] where P=(Fo^2^+2Fc^2^)/3'
_refine_ls_weighting_scheme calc
_refine_ls_wR_factor_gt 0.0879
_refine_ls_wR_factor_ref 0.0925
_reflns_number_gt 1938
_reflns_number_total 2243
_reflns_threshold_expression I>2\s(I)
_cod_data_source_file jz1637.cif
_cod_data_source_block I
_cod_depositor_comments
;
The following automatic conversions were performed:
'_geom_bond_publ_flag' value 'Y' changed to 'y' according to
'/home/saulius/struct/CIF-dictionaries/cif_core.dic' dictionary named
'cif_core.dic' version 2.4.1 from 2010-06-29 (5 times).

Automatic conversion script
Id: cif_fix_enum 1527 2010-12-29 10:47:43Z saulius 

The following automatic conversions were performed:

'_geom_bond_publ_flag' value 'Y' changed to 'y' according to
/home/saulius/struct/CIF-dictionaries/cif_core.dic dictionary named
'cif_core.dic' version 2.4.1 from 2010-06-29 (5
times).

'_geom_angle_publ_flag' value 'Y' changed to 'y' according
to /home/saulius/struct/CIF-dictionaries/cif_core.dic dictionary
named 'cif_core.dic' version 2.4.1 from 2010-06-29 (14 times).

Automatic conversion script
Id: cif_fix_values 1715 2011-07-08 13:25:40Z adriana 

The following automatic conversions were performed:

'_exptl_crystal_density_meas' value 'not measured' was changed to '?'
- the value is perceived as not measured.

Automatic conversion script
Id: cif_fix_values 3008 2015-01-20 13:52:24Z robertas 
;
_cod_original_sg_symbol_H-M 'I 41/a'
_cod_database_code 2014195
_cod_database_fobs_code 2014195

loop_
_symmetry_equiv_pos_as_xyz
'x, y, z'
'-x+1/2, -y, z+1/2'
'-y+3/4, x+1/4, z+1/4'
'y+3/4, -x+3/4, z+3/4'
'x+1/2, y+1/2, z+1/2'
'-x+1, -y+1/2, z+1'
'-y+5/4, x+3/4, z+3/4'
'y+5/4, -x+5/4, z+5/4'
'-x, -y, -z'
'x-1/2, y, -z-1/2'
'y-3/4, -x-1/4, -z-1/4'
'-y-3/4, x-3/4, -z-3/4'
'-x+1/2, -y+1/2, -z+1/2'
'x, y+1/2, -z'
'y-1/4, -x+1/4, -z+1/4'
'-y-1/4, x-1/4, -z-1/4'

loop_
_atom_site_label
_atom_site_fract_x
_atom_site_fract_y
_atom_site_fract_z
_atom_site_U_iso_or_equiv
_atom_site_adp_type
_atom_site_calc_flag
_atom_site_refinement_flags
_atom_site_occupancy
_atom_site_disorder_assembly
_atom_site_disorder_group
_atom_site_type_symbol
Cu 0.944202(17) 0.171949(17) 0.71832(2) 0.03234(10) Uani d . 1 . . Cu
Cl1 1.0000 0.2500 0.87374(7) 0.0488(2) Uani d S 1 . . Cl
Cl2 0.82293(4) 0.20827(5) 0.61351(7) 0.0538(2) Uani d . 1 . . Cl
O 1.0000 0.2500 0.6250 0.0277(6) Uani d S 1 . . O
N1 0.78912(15) 0.03369(15) 0.92310(19) 0.0442(5) Uani d . 1 . . N
N2 0.86176(13) -0.00571(13) 0.92655(17) 0.0364(4) Uani d . 1 . . N
N3 0.92013(13) 0.02813(13) 0.86534(19) 0.0393(4) Uani d . 1 . . N
N4 0.88463(13) 0.09373(12) 0.81803(17) 0.0348(4) Uani d . 1 . . N
C5 0.80601(17) 0.09580(16) 0.8540(2) 0.0411(5) Uani d . 1 . . C
H5 0.7677 0.1362 0.8328 0.049 Uiso calc R 1 . . H
C6 0.8748(2) -0.08318(17) 0.9913(2) 0.0472(6) Uani d . 1 . . C
H6A 0.8387 -0.0832 1.0569 0.057 Uiso calc R 1 . . H
H6B 0.9319 -0.0851 1.0178 0.057 Uiso calc R 1 . . H
C7 0.8575(2) -0.15846(19) 0.9218(3) 0.0610(8) Uani d . 1 . . C
H7A 0.7998 -0.1590 0.9004 0.092 Uiso calc R 1 . . H
H7B 0.8698 -0.2075 0.9650 0.092 Uiso calc R 1 . . H
H7C 0.8915 -0.1575 0.8551 0.092 Uiso calc R 1 . . H

loop_
_atom_site_aniso_label
_atom_site_aniso_U_11
_atom_site_aniso_U_22
_atom_site_aniso_U_33
_atom_site_aniso_U_12
_atom_site_aniso_U_13
_atom_site_aniso_U_23
Cu 0.03468(16) 0.02963(15) 0.03271(16) -0.00347(10) 0.00210(10) 0.00381(10)
Cl1 0.0675(6) 0.0499(5) 0.0291(4) -0.0169(4) 0.000 0.000
Cl2 0.0320(3) 0.0663(4) 0.0630(4) -0.0104(3) -0.0079(3) 0.0285(3)
O 0.0274(8) 0.0274(8) 0.0283(14) 0.000 0.000 0.000
N1 0.0452(12) 0.0475(12) 0.0399(11) 0.0054(9) 0.0133(9) 0.0085(9)
N2 0.0420(11) 0.0349(10) 0.0322(9) -0.0018(8) 0.0033(8) 0.0049(8)
N3 0.0375(10) 0.0359(10) 0.0445(11) -0.0011(8) 0.0018(8) 0.0084(8)
N4 0.0395(10) 0.0307(9) 0.0341(9) -0.0021(7) 0.0029(8) 0.0028(7)
C5 0.0446(13) 0.0395(12) 0.0392(12) 0.0080(10) 0.0114(10) 0.0037(10)
C6 0.0575(16) 0.0410(13) 0.0431(13) -0.0033(11) -0.0049(12) 0.0139(11)
C7 0.073(2) 0.0393(14) 0.071(2) -0.0043(14) -0.0159(17) 0.0096(14)

loop_
_atom_type_symbol
_atom_type_description
_atom_type_scat_dispersion_real
_atom_type_scat_dispersion_imag
_atom_type_scat_source
C C 0.0033 0.0016 'International Tables Vol C Tables 4.2.6.8 and 6.1.1.4'
H H 0.0000 0.0000 'International Tables Vol C Tables 4.2.6.8 and 6.1.1.4'
N N 0.0061 0.0033 'International Tables Vol C Tables 4.2.6.8 and 6.1.1.4'
O O 0.0106 0.0060 'International Tables Vol C Tables 4.2.6.8 and 6.1.1.4'
Cl Cl 0.1484 0.1585 'International Tables Vol C Tables 4.2.6.8 and 6.1.1.4'
Cu Cu 0.3201 1.2651 'International Tables Vol C Tables 4.2.6.8 and 6.1.1.4'

loop_
_geom_angle_atom_site_label_1
_geom_angle_atom_site_label_2
_geom_angle_atom_site_label_3
_geom_angle_site_symmetry_1
_geom_angle_site_symmetry_3
_geom_angle
_geom_angle_publ_flag
O Cu N4 . . 178.20(6) y
O Cu Cl2 . . 85.50(2) y
N4 Cu Cl2 . . 94.05(6) y
O Cu Cl1 . . 85.65(3) y
N4 Cu Cl1 . . 93.20(6) y
Cl2 Cu Cl1 . . 125.21(3) y
O Cu Cl2 . 12_757 84.04(2) y
N4 Cu Cl2 . 12_757 97.70(6) y
Cl2 Cu Cl2 . 12_757 118.652(19) y
Cl1 Cu Cl2 . 12_757 113.95(3) y
Cu Cl1 Cu . 6_654 79.93(4) y
Cu Cl2 Cu . 15_666 80.23(2) y
Cu O Cu 6_654 . 108.76(3) y
Cu O Cu 6_654 12_757 109.828(13) y
Cu O Cu . 12_757 109.828(13) ?
Cu O Cu 6_654 15_666 109.827(13) ?
Cu O Cu . 15_666 109.827(13) ?
Cu O Cu 12_757 15_666 108.76(3) ?
C5 N1 N2 . . 101.5(2) ?
N3 N2 N1 . . 114.6(2) ?
N3 N2 C6 . . 122.5(2) ?
N1 N2 C6 . . 122.9(2) ?
N2 N3 N4 . . 104.90(19) ?
N3 N4 C5 . . 107.1(2) ?
N3 N4 Cu . . 123.49(16) ?
C5 N4 Cu . . 129.41(17) ?
N1 C5 N4 . . 112.0(2) ?
N1 C5 H5 . . 124.0 ?
N4 C5 H5 . . 124.0 ?
N2 C6 C7 . . 111.8(2) ?
N2 C6 H6A . . 109.3 ?
C7 C6 H6A . . 109.3 ?
N2 C6 H6B . . 109.3 ?
C7 C6 H6B . . 109.3 ?
H6A C6 H6B . . 107.9 ?
C6 C7 H7A . . 109.5 ?
C6 C7 H7B . . 109.5 ?
H7A C7 H7B . . 109.5 ?
C6 C7 H7C . . 109.5 ?
H7A C7 H7C . . 109.5 ?
H7B C7 H7C . . 109.5 ?

loop_
_geom_bond_atom_site_label_1
_geom_bond_atom_site_label_2
_geom_bond_site_symmetry_2
_geom_bond_distance
_geom_bond_publ_flag
Cu O . 1.8966(4) y
Cu N4 . 1.972(2) y
Cu Cl2 . 2.3827(8) y
Cu Cl1 . 2.4002(9) y
Cu Cl2 12_757 2.4344(7) y
Cl1 Cu 6_654 2.4002(9) ?
Cl2 Cu 15_666 2.4344(7) ?
O Cu 6_654 1.8966(4) ?
O Cu 12_757 1.8966(4) ?
O Cu 15_666 1.8966(4) ?
N1 C5 . 1.319(3) ?
N1 N2 . 1.329(3) ?
N2 N3 . 1.304(3) ?
N2 C6 . 1.477(3) ?
N3 N4 . 1.323(3) ?
N4 C5 . 1.333(3) ?
C5 H5 . 0.9300 ?
C6 C7 . 1.489(4) ?
C6 H6A . 0.9700 ?
C6 H6B . 0.9700 ?
C7 H7A . 0.9600 ?
C7 H7B . 0.9600 ?
C7 H7C . 0.9600 ?

loop_
_geom_torsion_atom_site_label_1
_geom_torsion_atom_site_label_2
_geom_torsion_atom_site_label_3
_geom_torsion_atom_site_label_4
_geom_torsion_site_symmetry_1
_geom_torsion_site_symmetry_4
_geom_torsion
O Cu Cl1 Cu . 6_654 0.0
N4 Cu Cl1 Cu . 6_654 -178.61(6)
Cl2 Cu Cl1 Cu . 6_654 -81.37(3)
Cl2 Cu Cl1 Cu 12_757 6_654 81.51(2)
O Cu Cl2 Cu . 15_666 -4.205(18)
N4 Cu Cl2 Cu . 15_666 174.05(6)
Cl1 Cu Cl2 Cu . 15_666 77.25(4)
Cl2 Cu Cl2 Cu 12_757 15_666 -84.90(3)
Cl2 Cu O Cu . 6_654 125.87(3)
Cl1 Cu O Cu . 6_654 0.0
Cl2 Cu O Cu 12_757 6_654 -114.67(3)
Cl2 Cu O Cu . 12_757 -113.91(3)
Cl1 Cu O Cu . 12_757 120.217(8)
Cl2 Cu O Cu 12_757 12_757 5.55(2)
Cl2 Cu O Cu . 15_666 5.66(2)
Cl1 Cu O Cu . 15_666 -120.217(8)
Cl2 Cu O Cu 12_757 15_666 125.12(3)
C5 N1 N2 N3 . . 0.1(3)
C5 N1 N2 C6 . . -177.9(2)
N1 N2 N3 N4 . . -0.1(3)
C6 N2 N3 N4 . . 177.9(2)
N2 N3 N4 C5 . . 0.1(3)
N2 N3 N4 Cu . . 178.20(16)
Cl2 Cu N4 N3 . . 151.24(19)
Cl1 Cu N4 N3 . . -83.10(19)
Cl2 Cu N4 N3 12_757 . 31.6(2)
Cl2 Cu N4 C5 . . -31.1(2)
Cl1 Cu N4 C5 . . 94.5(2)
Cl2 Cu N4 C5 12_757 . -150.8(2)
N2 N1 C5 N4 . . 0.0(3)
N3 N4 C5 N1 . . 0.0(3)
Cu N4 C5 N1 . . -177.98(18)
N3 N2 C6 C7 . . -87.6(3)
N1 N2 C6 C7 . . 90.3(3)
